data_1506445
loop_
_publ_author_name
'Werz, Daniel B.'
'Schuster, Andreea'
'Gleiter, Rolf'
'Rominger, Frank'

_publ_section_title
;
 Sterically stabilized cyclopropenonophanes and an electronically
 stabilized cyclopropenethionophane: syntheses, structural properties, and
 reactivity.
;
_journal_issue 5
_journal_name_full 'Organic letters'
_journal_page_first 917
_journal_page_last 920
_journal_paper_doi 10.1021/ol047317e
_journal_volume 7
_journal_year 2005
_chemical_formula_sum 'C24 H40 Br4 O2'
_chemical_formula_weight 680.20
_chemical_name_common 19_in_paper?
_chemical_name_systematic
;
 ?
;
_space_group_IT_number 14
_symmetry_cell_setting monoclinic
_symmetry_space_group_name_Hall '-P 2ybc'
_symmetry_space_group_name_H-M 'P 1 21/c 1'
_atom_sites_solution_hydrogens geom
_atom_sites_solution_primary direct
_atom_sites_solution_secondary difmap
_audit_creation_method SHELXL-97
_cell_angle_alpha 90.00
_cell_angle_beta 108.9030(10)
_cell_angle_gamma 90.00
_cell_formula_units_Z 2
_cell_length_a 10.5953(6)
_cell_length_b 11.4554(6)
_cell_length_c 11.5796(7)
_cell_measurement_temperature 200(2)
_cell_volume 1329.66(13)
_computing_cell_refinement 'Bruker SMART'
_computing_data_collection 'Bruker SMART'
_computing_data_reduction 'Bruker SHELXTL'
_computing_molecular_graphics 'Bruker SHELXTL'
_computing_publication_material 'Bruker SHELXTL'
_computing_structure_refinement 'SHELXL-97 (Sheldrick, 1997)'
_computing_structure_solution 'SHELXS-97 (Sheldrick, 1990)'
_diffrn_ambient_temperature 200(2)
_diffrn_measured_fraction_theta_full 0.932
_diffrn_measured_fraction_theta_max 0.932
_diffrn_measurement_device_type 'CCD area detector'
_diffrn_measurement_method 'phi and omega scans'
_diffrn_radiation_monochromator graphite
_diffrn_radiation_source 'fine-focus sealed tube'
_diffrn_radiation_type MoK\a
_diffrn_radiation_wavelength 0.71073
_diffrn_reflns_av_R_equivalents 0.0227
_diffrn_reflns_av_sigmaI/netI 0.0174
_diffrn_reflns_limit_h_max 12
_diffrn_reflns_limit_h_min -12
_diffrn_reflns_limit_k_max 13
_diffrn_reflns_limit_k_min -13
_diffrn_reflns_limit_l_max 13
_diffrn_reflns_limit_l_min -13
_diffrn_reflns_number 9712
_diffrn_reflns_theta_full 25.58
_diffrn_reflns_theta_max 25.58
_diffrn_reflns_theta_min 2.03
_exptl_absorpt_coefficient_mu 6.072
_exptl_absorpt_correction_T_max 0.54
_exptl_absorpt_correction_T_min 0.32
_exptl_absorpt_correction_type multi-scan
_exptl_absorpt_process_details 'Blessing, Acta Cryst. (1995) A51 33-38.'
_exptl_crystal_colour colorless
_exptl_crystal_density_diffrn 1.699
_exptl_crystal_density_method 'not measured'
_exptl_crystal_description polyhedron
_exptl_crystal_F_000 680
_exptl_crystal_size_max .30
_exptl_crystal_size_mid .20
_exptl_crystal_size_min .14
_refine_diff_density_max 0.324
_refine_diff_density_min -0.482
_refine_diff_density_rms 0.060
_refine_ls_extinction_method none
_refine_ls_goodness_of_fit_ref 1.095
_refine_ls_hydrogen_treatment constr
_refine_ls_matrix_type full
_refine_ls_number_parameters 216
_refine_ls_number_reflns 2317
_refine_ls_number_restraints 0
_refine_ls_restrained_S_all 1.095
_refine_ls_R_factor_all 0.0266
_refine_ls_R_factor_gt 0.0220
_refine_ls_shift/su_max 0.001
_refine_ls_shift/su_mean 0.000
_refine_ls_structure_factor_coef Fsqd
_refine_ls_weighting_details 'calc w=1/[\s^2^(Fo^2^)+(0.0248P)^2^+1.1145P] where P=(Fo^2^+2Fc^2^)/3'
_refine_ls_weighting_scheme calc
_refine_ls_wR_factor_gt 0.0525
_refine_ls_wR_factor_ref 0.0552
_reflns_number_gt 2093
_reflns_number_total 2317
_reflns_threshold_expression >2sigma(I)
_cod_data_source_file ol047317esi20050104_032504.cif
_cod_data_source_block as8
_cod_depositor_comments
;
The following automatic conversions were performed:

'_symmetry_cell_setting' value 'Monoclinic' changed to 'monoclinic'
according to /home/saulius/struct/CIF-dictionaries/cif_core.dic
dictionary named 'cif_core.dic' version 2.4.1 from 2010-06-29.

Automatic conversion script
Id: cif_fix_values 1715 2011-07-08 13:25:40Z adriana 
;
_cod_original_sg_symbol_H-M P2(1)/c
_cod_database_code 1506445

loop_
_symmetry_equiv_pos_as_xyz
'x, y, z'
'-x, y+1/2, -z+1/2'
'-x, -y, -z'
'x, -y-1/2, z-1/2'

loop_
_atom_site_label
_atom_site_type_symbol
_atom_site_fract_x
_atom_site_fract_y
_atom_site_fract_z
_atom_site_U_iso_or_equiv
_atom_site_adp_type
_atom_site_occupancy
_atom_site_symmetry_multiplicity
_atom_site_calc_flag
Br4 Br 0.44856(3) 0.97580(2) 0.15225(2) 0.03360(9) Uani 1 1 d
Br6 Br 0.81783(3) 0.91097(2) 0.21331(3) 0.04579(11) Uani 1 1 d
C1 C 0.2435(2) 0.5408(2) -0.0269(3) 0.0268(5) Uani 1 1 d
H1A H 0.194(3) 0.528(2) 0.029(2) 0.031(7) Uiso 1 1 d
H1B H 0.180(3) 0.573(2) -0.102(3) 0.033(7) Uiso 1 1 d
C2 C 0.3595(2) 0.6263(2) 0.0232(2) 0.0216(5) Uani 1 1 d
H2A H 0.424(2) 0.5902(18) 0.085(2) 0.006(5) Uiso 1 1 d
H2B H 0.397(3) 0.640(2) -0.040(2) 0.027(7) Uiso 1 1 d
C3 C 0.3309(2) 0.7454(2) 0.0716(2) 0.0209(5) Uani 1 1 d
C4 C 0.4586(2) 0.81793(19) 0.0866(2) 0.0210(5) Uani 1 1 d
H4 H 0.463(2) 0.836(2) 0.006(2) 0.016(6) Uiso 1 1 d
C5 C 0.5931(2) 0.76925(18) 0.1698(2) 0.0211(5) Uani 1 1 d
O5 O 0.60461(16) 0.72745(14) 0.26830(14) 0.0267(4) Uani 1 1 d
C6 C 0.7117(2) 0.7790(2) 0.1215(2) 0.0245(5) Uani 1 1 d
H6 H 0.687(2) 0.806(2) 0.042(2) 0.017(6) Uiso 1 1 d
C7 C 0.7978(2) 0.6679(2) 0.1272(2) 0.0243(5) Uani 1 1 d
C8 C 0.6990(2) 0.5749(2) 0.0540(2) 0.0253(5) Uani 1 1 d
H8A H 0.648(3) 0.609(2) -0.022(2) 0.026(7) Uiso 1 1 d
H8B H 0.636(3) 0.553(2) 0.103(2) 0.030(7) Uiso 1 1 d
C31 C 0.2125(3) 0.8056(2) -0.0224(2) 0.0283(5) Uani 1 1 d
H31A H 0.224(3) 0.815(3) -0.094(3) 0.035(8) Uiso 1 1 d
H31B H 0.134(3) 0.759(2) -0.034(2) 0.028(7) Uiso 1 1 d
H31C H 0.195(3) 0.883(3) 0.006(3) 0.037(7) Uiso 1 1 d
C32 C 0.2992(3) 0.7309(2) 0.1911(2) 0.0258(5) Uani 1 1 d
H32A H 0.279(3) 0.808(3) 0.215(2) 0.032(7) Uiso 1 1 d
H32B H 0.366(3) 0.693(3) 0.251(3) 0.034(8) Uiso 1 1 d
H32C H 0.223(3) 0.685(3) 0.178(2) 0.031(7) Uiso 1 1 d
C71 C 0.9005(3) 0.6961(3) 0.0637(3) 0.0410(7) Uani 1 1 d
H71A H 0.956(3) 0.751(3) 0.104(3) 0.037(8) Uiso 1 1 d
H71B H 0.952(3) 0.623(3) 0.064(3) 0.048(9) Uiso 1 1 d
H71C H 0.855(3) 0.721(3) -0.021(3) 0.051(9) Uiso 1 1 d
C72 C 0.8679(3) 0.6253(3) 0.2568(3) 0.0337(6) Uani 1 1 d
H72A H 0.922(3) 0.681(3) 0.302(3) 0.037(8) Uiso 1 1 d
H72B H 0.814(3) 0.602(3) 0.296(3) 0.040(9) Uiso 1 1 d
H72C H 0.926(3) 0.566(3) 0.253(3) 0.040(8) Uiso 1 1 d

loop_
_atom_site_aniso_label
_atom_site_aniso_U_11
_atom_site_aniso_U_22
_atom_site_aniso_U_33
_atom_site_aniso_U_23
_atom_site_aniso_U_13
_atom_site_aniso_U_12
Br4 0.04152(16) 0.01859(14) 0.03956(16) -0.00421(10) 0.01156(12) 0.00177(10)
Br6 0.04037(17) 0.02642(16) 0.0705(2) -0.01212(13) 0.01792(15) -0.01525(11)
C1 0.0192(12) 0.0271(13) 0.0335(14) -0.0086(11) 0.0076(11) -0.0026(10)
C2 0.0167(11) 0.0240(12) 0.0216(12) -0.0024(10) 0.0027(11) 0.0011(10)
C3 0.0215(11) 0.0215(11) 0.0202(12) -0.0006(9) 0.0075(10) 0.0013(9)
C4 0.0266(12) 0.0167(11) 0.0202(12) -0.0006(9) 0.0084(10) 0.0013(9)
C5 0.0263(12) 0.0130(11) 0.0224(13) -0.0047(9) 0.0056(10) -0.0030(9)
O5 0.0269(9) 0.0281(9) 0.0221(9) 0.0020(7) 0.0037(7) -0.0004(7)
C6 0.0250(12) 0.0212(12) 0.0256(13) -0.0018(10) 0.0058(11) -0.0058(10)
C7 0.0162(11) 0.0250(12) 0.0302(13) -0.0059(10) 0.0055(10) -0.0029(9)
C8 0.0176(11) 0.0268(13) 0.0284(13) -0.0053(10) 0.0031(11) -0.0008(10)
C31 0.0274(14) 0.0324(15) 0.0240(14) 0.0033(11) 0.0069(11) 0.0081(11)
C32 0.0264(13) 0.0292(14) 0.0226(13) 0.0004(11) 0.0093(11) 0.0006(11)
C71 0.0304(15) 0.0416(17) 0.058(2) -0.0106(16) 0.0235(15) -0.0104(14)
C72 0.0249(14) 0.0346(15) 0.0333(15) -0.0077(12) -0.0023(13) 0.0043(13)

loop_
_atom_type_symbol
_atom_type_description
_atom_type_scat_dispersion_real
_atom_type_scat_dispersion_imag
_atom_type_scat_source
C C 0.0033 0.0016 'International Tables Vol C Tables 4.2.6.8 and 6.1.1.4'
H H 0.0000 0.0000 'International Tables Vol C Tables 4.2.6.8 and 6.1.1.4'
O O 0.0106 0.0060 'International Tables Vol C Tables 4.2.6.8 and 6.1.1.4'
Br Br -0.2901 2.4595 'International Tables Vol C Tables 4.2.6.8 and 6.1.1.4'

loop_
_geom_angle_atom_site_label_1
_geom_angle_atom_site_label_2
_geom_angle_atom_site_label_3
_geom_angle
_geom_angle_site_symmetry_1
_geom_angle_site_symmetry_3
C2 C1 C8 107.95(19) . 3_665
C1 C2 C3 118.46(19) . .
C31 C3 C32 108.74(19) . .
C31 C3 C2 110.59(19) . .
C32 C3 C2 110.96(19) . .
C31 C3 C4 108.8(2) . .
C32 C3 C4 113.31(19) . .
C2 C3 C4 104.37(17) . .
C5 C4 C3 118.20(19) . .
C5 C4 Br4 104.15(14) . .
C3 C4 Br4 112.28(15) . .
O5 C5 C6 121.9(2) . .
O5 C5 C4 121.6(2) . .
C6 C5 C4 116.44(19) . .
C5 C6 C7 117.59(19) . .
C5 C6 Br6 104.51(15) . .
C7 C6 Br6 112.27(15) . .
C72 C7 C71 110.2(2) . .
C72 C7 C8 110.3(2) . .
C71 C7 C8 110.1(2) . .
C72 C7 C6 113.4(2) . .
C71 C7 C6 107.8(2) . .
C8 C7 C6 104.93(18) . .
C1 C8 C7 117.82(19) 3_665 .

loop_
_geom_bond_atom_site_label_1
_geom_bond_atom_site_label_2
_geom_bond_distance
_geom_bond_site_symmetry_2
Br4 C4 1.978(2) .
Br6 C6 1.976(2) .
C1 C2 1.531(3) .
C1 C8 1.533(3) 3_665
C2 C3 1.541(3) .
C3 C31 1.533(3) .
C3 C32 1.535(3) .
C3 C4 1.549(3) .
C4 C5 1.542(3) .
C5 O5 1.207(3) .
C5 C6 1.536(3) .
C6 C7 1.555(3) .
C7 C72 1.523(4) .
C7 C71 1.531(4) .
C7 C8 1.541(3) .
C8 C1 1.533(3) 3_665
